data_2217680
loop_
_publ_author_name
'Mensinger, Zachary L.'
'Zakharov, Lev N.'
'Johnson, Darren W.'

_publ_section_title
;
 Triammonium hexahydroxidooctadecaoxidohexamolybdogallate(III)
 heptahydrate
;
_journal_coeditor_code WM2161
_journal_issue 2
_journal_name_full 'Acta Crystallographica Section E'
_journal_page_first i8
_journal_page_last i9
_journal_paper_doi 10.1107/S1600536807068067
_journal_volume 64
_journal_year 2008
_chemical_formula_iupac '(N H4)3 [Ga Mo6 (O H)6 O18], 7H2 O'
_chemical_formula_structural '(N H4)3 [Ga (O H)6 Mo6 O18] (H2 O)7'
_chemical_formula_sum 'Ga H32 Mo6 N3 O31'
_chemical_formula_weight 1215.65
_chemical_name_systematic
;
Triammonium hexahydroxidooctadecaoxidohexamolybdogallate(III) heptahydrate
;
_space_group_IT_number 14
_symmetry_cell_setting monoclinic
_symmetry_space_group_name_Hall '-P 2ybc'
_symmetry_space_group_name_H-M 'P 1 21/c 1'
_atom_sites_solution_hydrogens geom
_atom_sites_solution_primary direct
_atom_sites_solution_secondary difmap
_audit_creation_method SHELXL-6.10
_cell_angle_alpha 90.00
_cell_angle_beta 100.2120(10)
_cell_angle_gamma 90.00
_cell_formula_units_Z 4
_cell_length_a 22.7642(15)
_cell_length_b 10.9651(7)
_cell_length_c 11.7599(8)
_cell_measurement_reflns_used 4958
_cell_measurement_temperature 173(2)
_cell_measurement_theta_max 27.00
_cell_measurement_theta_min 2.56
_cell_volume 2888.9(3)
_computing_cell_refinement 'SAINT (Bruker, 2000)'
_computing_data_collection 'SMART (Bruker, 2000)'
_computing_data_reduction 'SAINT (Bruker, 2000'
_computing_molecular_graphics 'SHELXTL (Bruker, 2000'
_computing_publication_material 'SHELXTL (Bruker, 2000'
_computing_structure_refinement 'SHELXTL (Bruker, 2000'
_computing_structure_solution 'SHELXTL (Bruker, 2000)'
_diffrn_ambient_temperature 173(2)
_diffrn_measured_fraction_theta_full 0.989
_diffrn_measured_fraction_theta_max 0.989
_diffrn_measurement_device_type 'Bruker SMART APEX CCD'
_diffrn_measurement_method '\f and \w'
_diffrn_radiation_monochromator graphite
_diffrn_radiation_source 'fine-focus sealed tube'
_diffrn_radiation_type MoK\a
_diffrn_radiation_wavelength 0.71073
_diffrn_reflns_av_R_equivalents 0.0199
_diffrn_reflns_av_sigmaI/netI 0.0256
_diffrn_reflns_limit_h_max 28
_diffrn_reflns_limit_h_min -29
_diffrn_reflns_limit_k_max 12
_diffrn_reflns_limit_k_min -13
_diffrn_reflns_limit_l_max 8
_diffrn_reflns_limit_l_min -15
_diffrn_reflns_number 15163
_diffrn_reflns_theta_full 27.00
_diffrn_reflns_theta_max 27.00
_diffrn_reflns_theta_min 0.91
_diffrn_standards_number 0
_exptl_absorpt_coefficient_mu 3.557
_exptl_absorpt_correction_T_max 0.9008
_exptl_absorpt_correction_T_min 0.3451
_exptl_absorpt_correction_type multi-scan
_exptl_absorpt_process_details
;
(SADABS; Sheldrick, 1995)
;
_exptl_crystal_colour colorless
_exptl_crystal_density_diffrn 2.795
_exptl_crystal_density_method 'not measured'
_exptl_crystal_description plate
_exptl_crystal_F_000 2336
_exptl_crystal_size_max 0.38
_exptl_crystal_size_mid 0.20
_exptl_crystal_size_min 0.03
_refine_diff_density_max 1.018
_refine_diff_density_min -1.100
_refine_ls_extinction_method none
_refine_ls_goodness_of_fit_ref 1.170
_refine_ls_hydrogen_treatment mixed
_refine_ls_matrix_type full
_refine_ls_number_parameters 397
_refine_ls_number_reflns 6225
_refine_ls_number_restraints 6
_refine_ls_restrained_S_all 1.170
_refine_ls_R_factor_all 0.0533
_refine_ls_R_factor_gt 0.0399
_refine_ls_shift/su_max 0.001
_refine_ls_shift/su_mean 0.000
_refine_ls_structure_factor_coef Fsqd
_refine_ls_weighting_details 'w=1/[\s^2^(Fo^2^)+(0.0387P)^2^+12.6663P] where P=(Fo^2^+2Fc^2^)/3'
_refine_ls_weighting_scheme calc
_refine_ls_wR_factor_gt 0.0996
_refine_ls_wR_factor_ref 0.1095
_reflns_number_gt 4471
_reflns_number_total 6225
_reflns_threshold_expression I>2\s(I)
_cod_data_source_file wm2161.cif
_cod_data_source_block I
_cod_depositor_comments
;
The following automatic conversions were performed:
'_symmetry_cell_setting' value 'Monoclinic' changed to 'monoclinic'
according to '/home/saulius/struct/CIF-dictionaries/cif_core.dic'
dictionary named 'cif_core.dic' version 2.4.1 from 2010-06-29.

Automatic conversion script
Id: cif_fix_enum 1527 2010-12-29 10:47:43Z saulius 

The following automatic conversions were performed:

'_symmetry_cell_setting' value 'Monoclinic' changed to 'monoclinic'
according to /home/saulius/struct/CIF-dictionaries/cif_core.dic
dictionary named 'cif_core.dic' version 2.4.1 from 2010-06-29.

Automatic conversion script
Id: cif_fix_values 1715 2011-07-08 13:25:40Z adriana 
;
_cod_original_sg_symbol_H-M 'P 21/c'
_cod_original_formula_sum 'H32 Ga Mo6 N3 O31'
_cod_database_code 2217680
_cod_database_fobs_code 2217680

loop_
_symmetry_equiv_pos_as_xyz
'x, y, z'
'-x, y+1/2, -z+1/2'
'-x, -y, -z'
'x, -y-1/2, z-1/2'

loop_
_atom_site_type_symbol
_atom_site_label
_atom_site_fract_x
_atom_site_fract_y
_atom_site_fract_z
_atom_site_U_iso_or_equiv
_atom_site_adp_type
_atom_site_calc_flag
_atom_site_refinement_flags
_atom_site_occupancy
Ga Ga1 0.5000 0.5000 0.5000 0.01123(17) Uani d S 1
Ga Ga2 0.0000 0.5000 0.5000 0.00902(16) Uani d S 1
Mo Mo1 0.35141(2) 0.51841(4) 0.45196(4) 0.01479(12) Uani d . 1
Mo Mo2 0.41872(2) 0.26668(4) 0.56993(4) 0.01458(12) Uani d . 1
Mo Mo3 0.56707(2) 0.25263(4) 0.62097(4) 0.01402(12) Uani d . 1
Mo Mo4 0.149068(19) 0.48479(4) 0.54667(4) 0.01355(12) Uani d . 1
Mo Mo5 0.079304(19) 0.73509(4) 0.42939(4) 0.01232(11) Uani d . 1
Mo Mo6 -0.069381(19) 0.74690(4) 0.37855(4) 0.01178(11) Uani d . 1
O O1 0.43873(16) 0.6143(3) 0.5303(3) 0.0141(7) Uani d D 1
O O2 0.43179(15) 0.4003(3) 0.4257(3) 0.0129(7) Uani d D 1
O O3 0.49702(16) 0.3947(3) 0.6328(3) 0.0134(7) Uani d D 1
O O4 0.37835(15) 0.6157(3) 0.3335(3) 0.0158(8) Uani d . 1
O O5 0.37155(16) 0.4126(3) 0.5830(3) 0.0170(8) Uani d . 1
O O6 0.49123(16) 0.1923(3) 0.5366(3) 0.0156(7) Uani d . 1
O O7 0.31028(18) 0.6221(4) 0.5119(3) 0.0246(9) Uani d . 1
O O8 0.30144(17) 0.4316(4) 0.3604(3) 0.0237(9) Uani d . 1
O O9 0.36921(17) 0.1825(4) 0.4758(3) 0.0231(9) Uani d . 1
O O10 0.41851(18) 0.2072(4) 0.7046(3) 0.0236(9) Uani d . 1
O O11 0.56491(18) 0.1958(4) 0.7561(3) 0.0226(9) Uani d . 1
O O12 0.61044(18) 0.1536(4) 0.5596(3) 0.0238(9) Uani d . 1
O O13 0.06252(15) 0.3866(3) 0.4699(3) 0.0102(7) Uani d D 1
O O14 0.06773(16) 0.6024(3) 0.5736(3) 0.0116(7) Uani d D 1
O O15 0.00201(15) 0.6053(3) 0.3652(3) 0.0110(7) Uani d D 1
O O16 0.12375(16) 0.3851(3) 0.6664(3) 0.0162(8) Uani d . 1
O O17 0.12752(16) 0.5927(3) 0.4152(3) 0.0151(7) Uani d . 1
O O18 0.00595(15) 0.8078(3) 0.4637(3) 0.0136(7) Uani d . 1
O O19 0.19123(17) 0.3843(4) 0.4850(3) 0.0226(9) Uani d . 1
O O20 0.19832(17) 0.5724(4) 0.6393(3) 0.0234(9) Uani d . 1
O O21 0.12650(17) 0.8245(4) 0.5225(3) 0.0211(8) Uani d . 1
O O22 0.07868(17) 0.7965(3) 0.2957(3) 0.0189(8) Uani d . 1
O O23 -0.06660(17) 0.8033(3) 0.2438(3) 0.0193(8) Uani d . 1
O O24 -0.11382(17) 0.8471(3) 0.4373(3) 0.0202(8) Uani d . 1
N N1S 0.1801(2) 0.5087(5) 0.2359(5) 0.0322(12) Uani d . 1
N N2S 0.1667(2) 0.4712(5) 0.8877(4) 0.0248(11) Uani d . 1
N N3S 0.3235(3) 0.0134(5) 0.2727(5) 0.0359(14) Uani d . 1
O O1S -0.0158(3) 0.5433(4) 0.1444(4) 0.0396(13) Uani d . 1
O O2S 0.6662(2) 0.0517(4) 0.3883(4) 0.0323(10) Uani d . 1
O O3S 0.2536(2) 0.1465(5) 0.5634(4) 0.0427(12) Uani d . 1
O O4S 0.4997(3) 0.0459(5) 0.3479(4) 0.063(2) Uani d . 1
O O5S 0.2479(2) 0.2149(5) 0.2729(5) 0.0456(13) Uani d . 1
O O6S 0.2500(2) 0.8016(5) 0.6761(4) 0.0430(12) Uani d . 1
O O7S 0.2491(2) 0.6706(5) 0.8771(4) 0.0446(13) Uani d . 1
H H1 0.428(4) 0.643(8) 0.591(5) 0.07(3) Uiso d D 1
H H2 0.434(3) 0.373(6) 0.360(3) 0.032(19) Uiso d D 1
H H3 0.493(4) 0.416(8) 0.701(3) 0.06(3) Uiso d D 1
H H13 0.062(3) 0.365(6) 0.401(2) 0.027(18) Uiso d D 1
H H14 0.065(3) 0.634(6) 0.638(3) 0.027(18) Uiso d D 1
H H15 0.003(3) 0.568(5) 0.304(3) 0.031(19) Uiso d D 1

loop_
_atom_site_aniso_label
_atom_site_aniso_U_11
_atom_site_aniso_U_22
_atom_site_aniso_U_33
_atom_site_aniso_U_12
_atom_site_aniso_U_13
_atom_site_aniso_U_23
Ga1 0.0137(4) 0.0111(4) 0.0095(4) 0.0004(3) 0.0037(3) 0.0004(3)
Ga2 0.0122(4) 0.0076(4) 0.0078(4) 0.0004(3) 0.0033(3) 0.0009(3)
Mo1 0.0136(2) 0.0175(3) 0.0137(2) 0.00039(17) 0.00386(17) 0.00109(18)
Mo2 0.0179(2) 0.0135(2) 0.0132(2) -0.00216(17) 0.00494(17) 0.00214(17)
Mo3 0.0182(2) 0.0129(2) 0.0114(2) 0.00243(17) 0.00382(17) 0.00248(17)
Mo4 0.0130(2) 0.0149(2) 0.0130(2) 0.00026(16) 0.00294(17) 0.00230(17)
Mo5 0.0163(2) 0.0106(2) 0.0105(2) -0.00180(16) 0.00373(17) 0.00182(16)
Mo6 0.0164(2) 0.0102(2) 0.0094(2) 0.00274(16) 0.00408(16) 0.00240(16)
O1 0.0144(19) 0.018(2) 0.0103(18) 0.0022(14) 0.0039(14) 0.0003(15)
O2 0.0146(18) 0.0135(18) 0.0107(18) -0.0024(14) 0.0026(14) 0.0000(15)
O3 0.0168(19) 0.0130(18) 0.0111(18) 0.0005(14) 0.0045(14) 0.0018(15)
O4 0.0149(18) 0.020(2) 0.0115(17) 0.0002(15) -0.0002(14) 0.0015(15)
O5 0.0157(19) 0.019(2) 0.0188(19) -0.0008(15) 0.0090(15) 0.0015(15)
O6 0.020(2) 0.0124(18) 0.0147(18) 0.0008(14) 0.0045(14) -0.0014(15)
O7 0.024(2) 0.028(2) 0.023(2) 0.0061(17) 0.0100(17) 0.0019(18)
O8 0.018(2) 0.026(2) 0.027(2) -0.0047(16) 0.0038(16) 0.0017(18)
O9 0.024(2) 0.022(2) 0.023(2) -0.0078(16) 0.0037(16) -0.0005(17)
O10 0.026(2) 0.023(2) 0.024(2) -0.0022(17) 0.0092(17) 0.0061(17)
O11 0.028(2) 0.022(2) 0.0181(19) 0.0011(17) 0.0039(16) 0.0082(17)
O12 0.029(2) 0.023(2) 0.020(2) 0.0043(17) 0.0072(17) -0.0003(17)
O13 0.0146(18) 0.0108(17) 0.0059(16) 0.0017(13) 0.0037(13) -0.0002(14)
O14 0.0200(19) 0.0109(18) 0.0046(16) -0.0005(14) 0.0037(14) -0.0001(14)
O15 0.0197(19) 0.0091(17) 0.0050(16) 0.0009(14) 0.0042(13) -0.0008(14)
O16 0.0175(19) 0.0160(19) 0.0148(18) 0.0015(15) 0.0025(14) 0.0037(15)
O17 0.0184(19) 0.0167(19) 0.0113(17) 0.0001(14) 0.0058(14) 0.0023(14)
O18 0.0173(19) 0.0097(17) 0.0140(17) -0.0011(14) 0.0037(14) -0.0001(14)
O19 0.021(2) 0.025(2) 0.025(2) 0.0058(16) 0.0134(16) 0.0031(17)
O20 0.022(2) 0.027(2) 0.019(2) -0.0062(17) -0.0009(16) 0.0002(17)
O21 0.022(2) 0.020(2) 0.021(2) -0.0041(16) 0.0043(16) 0.0008(16)
O22 0.029(2) 0.018(2) 0.0110(18) 0.0026(16) 0.0067(15) 0.0024(15)
O23 0.028(2) 0.019(2) 0.0114(18) 0.0017(16) 0.0044(15) 0.0040(15)
O24 0.023(2) 0.018(2) 0.022(2) 0.0041(16) 0.0089(16) -0.0009(16)
N1S 0.031(3) 0.041(3) 0.025(3) 0.000(2) 0.005(2) -0.007(2)
N2S 0.027(3) 0.029(3) 0.021(2) 0.001(2) 0.011(2) -0.005(2)
N3S 0.036(3) 0.042(3) 0.032(3) 0.006(3) 0.014(3) 0.016(3)
O1S 0.086(4) 0.019(2) 0.018(2) 0.004(2) 0.022(2) -0.0010(18)
O2S 0.034(3) 0.041(3) 0.021(2) 0.005(2) 0.0056(18) -0.001(2)
O3S 0.032(3) 0.051(3) 0.042(3) -0.005(2) -0.001(2) -0.002(2)
O4S 0.159(7) 0.021(3) 0.013(2) 0.008(3) 0.021(3) 0.0012(19)
O5S 0.038(3) 0.041(3) 0.057(3) -0.010(2) 0.008(2) -0.014(3)
O6S 0.044(3) 0.040(3) 0.044(3) -0.012(2) 0.007(2) -0.005(2)
O7S 0.053(3) 0.038(3) 0.038(3) -0.011(2) -0.004(2) -0.003(2)

loop_
_atom_type_symbol
_atom_type_description
_atom_type_scat_dispersion_real
_atom_type_scat_dispersion_imag
_atom_type_scat_source
N N 0.0061 0.0033 'International Tables Vol C Tables 4.2.6.8 and 6.1.1.4'
H H 0.0000 0.0000 'International Tables Vol C Tables 4.2.6.8 and 6.1.1.4'
O O 0.0106 0.0060 'International Tables Vol C Tables 4.2.6.8 and 6.1.1.4'
Ga Ga 0.2307 1.6083 'International Tables Vol C Tables 4.2.6.8 and 6.1.1.4'
Mo Mo -1.6832 0.6857 'International Tables Vol C Tables 4.2.6.8 and 6.1.1.4'

loop_
_geom_angle_atom_site_label_1
_geom_angle_atom_site_label_2
_geom_angle_atom_site_label_3
_geom_angle_site_symmetry_1
_geom_angle_site_symmetry_3
_geom_angle
O3 Ga1 O3 3_666 . 180.0
O3 Ga1 O1 3_666 3_666 96.11(15)
O3 Ga1 O1 . 3_666 83.89(15)
O3 Ga1 O1 3_666 . 83.89(15)
O3 Ga1 O1 . . 96.11(15)
O1 Ga1 O1 3_666 . 180.00(14)
O3 Ga1 O2 3_666 3_666 83.70(15)
O3 Ga1 O2 . 3_666 96.30(15)
O1 Ga1 O2 3_666 3_666 84.55(15)
O1 Ga1 O2 . 3_666 95.45(15)
O3 Ga1 O2 3_666 . 96.30(15)
O3 Ga1 O2 . . 83.70(15)
O1 Ga1 O2 3_666 . 95.45(15)
O1 Ga1 O2 . . 84.55(15)
O2 Ga1 O2 3_666 . 179.9990(10)
O15 Ga2 O15 3_566 . 180.0
O15 Ga2 O13 3_566 3_566 96.04(14)
O15 Ga2 O13 . 3_566 83.96(14)
O15 Ga2 O13 3_566 . 83.96(14)
O15 Ga2 O13 . . 96.04(14)
O13 Ga2 O13 3_566 . 180.0
O15 Ga2 O14 3_566 . 96.23(14)
O15 Ga2 O14 . . 83.77(14)
O13 Ga2 O14 3_566 . 95.44(14)
O13 Ga2 O14 . . 84.56(14)
O15 Ga2 O14 3_566 3_566 83.77(14)
O15 Ga2 O14 . 3_566 96.23(14)
O13 Ga2 O14 3_566 3_566 84.56(14)
O13 Ga2 O14 . 3_566 95.45(14)
O14 Ga2 O14 . 3_566 180.0
O7 Mo1 O8 . . 106.2(2)
O7 Mo1 O5 . . 98.15(17)
O8 Mo1 O5 . . 101.91(18)
O7 Mo1 O4 . . 101.41(17)
O8 Mo1 O4 . . 96.51(17)
O5 Mo1 O4 . . 148.11(15)
O7 Mo1 O1 . . 91.64(17)
O8 Mo1 O1 . . 160.15(16)
O5 Mo1 O1 . . 83.59(14)
O4 Mo1 O1 . . 70.98(13)
O7 Mo1 O2 . . 159.64(17)
O8 Mo1 O2 . . 93.31(16)
O5 Mo1 O2 . . 71.66(13)
O4 Mo1 O2 . . 81.56(14)
O1 Mo1 O2 . . 70.09(13)
O9 Mo2 O10 . . 106.50(19)
O9 Mo2 O6 . . 97.41(17)
O10 Mo2 O6 . . 99.69(17)
O9 Mo2 O5 . . 100.70(18)
O10 Mo2 O5 . . 98.51(17)
O6 Mo2 O5 . . 149.42(15)
O9 Mo2 O3 . . 158.51(16)
O10 Mo2 O3 . . 93.70(16)
O6 Mo2 O3 . . 71.45(14)
O5 Mo2 O3 . . 83.06(14)
O9 Mo2 O2 . . 91.34(16)
O10 Mo2 O2 . . 161.06(17)
O6 Mo2 O2 . . 83.87(14)
O5 Mo2 O2 . . 71.34(14)
O3 Mo2 O2 . . 69.63(12)
O12 Mo3 O11 . . 105.88(19)
O12 Mo3 O4 . 3_666 101.65(17)
O11 Mo3 O4 . 3_666 97.94(17)
O12 Mo3 O6 . . 95.45(17)
O11 Mo3 O6 . . 100.37(17)
O4 Mo3 O6 3_666 . 150.41(15)
O12 Mo3 O3 . . 158.97(16)
O11 Mo3 O3 . . 93.27(16)
O4 Mo3 O3 3_666 . 83.83(14)
O6 Mo3 O3 . . 72.14(14)
O12 Mo3 O1 . 3_666 92.00(16)
O11 Mo3 O1 . 3_666 160.95(16)
O4 Mo3 O1 3_666 3_666 71.47(14)
O6 Mo3 O1 . 3_666 84.08(14)
O3 Mo3 O1 . 3_666 70.29(13)
O19 Mo4 O20 . . 106.2(2)
O19 Mo4 O17 . . 97.87(17)
O20 Mo4 O17 . . 102.08(17)
O19 Mo4 O16 . . 101.89(17)
O20 Mo4 O16 . . 95.69(17)
O17 Mo4 O16 . . 148.51(15)
O19 Mo4 O13 . . 92.19(16)
O20 Mo4 O13 . . 159.49(16)
O17 Mo4 O13 . . 83.94(14)
O16 Mo4 O13 . . 71.12(13)
O19 Mo4 O14 . . 159.82(16)
O20 Mo4 O14 . . 92.85(16)
O17 Mo4 O14 . . 71.01(13)
O16 Mo4 O14 . . 82.43(13)
O13 Mo4 O14 . . 70.34(12)
O21 Mo5 O22 . . 105.42(18)
O21 Mo5 O17 . . 102.56(17)
O22 Mo5 O17 . . 98.72(16)
O21 Mo5 O18 . . 95.58(17)
O22 Mo5 O18 . . 99.26(16)
O17 Mo5 O18 . . 149.97(15)
O21 Mo5 O15 . . 158.85(15)
O22 Mo5 O15 . . 93.52(16)
O17 Mo5 O15 . . 83.36(14)
O18 Mo5 O15 . . 71.71(13)
O21 Mo5 O14 . . 91.86(15)
O22 Mo5 O14 . . 161.99(16)
O17 Mo5 O14 . . 72.03(13)
O18 Mo5 O14 . . 83.77(13)
O15 Mo5 O14 . . 70.43(12)
O23 Mo6 O24 . . 105.18(18)
O23 Mo6 O16 . 3_566 98.37(17)
O24 Mo6 O16 . 3_566 101.31(17)
O23 Mo6 O18 . . 100.29(17)
O24 Mo6 O18 . . 95.85(17)
O16 Mo6 O18 3_566 . 150.31(15)
O23 Mo6 O15 . . 92.21(15)
O24 Mo6 O15 . . 160.59(15)
O16 Mo6 O15 3_566 . 84.25(14)
O18 Mo6 O15 . . 72.17(13)
O23 Mo6 O13 . 3_566 160.43(15)
O24 Mo6 O13 . 3_566 93.42(15)
O16 Mo6 O13 3_566 3_566 71.55(13)
O18 Mo6 O13 . 3_566 83.48(13)
O15 Mo6 O13 . 3_566 70.50(12)
Ga1 O1 Mo3 . 3_666 102.26(14)
Ga1 O1 Mo1 . . 103.21(16)
Mo3 O1 Mo1 3_666 . 93.09(13)
Ga1 O1 H1 . . 135(6)
Mo3 O1 H1 3_666 . 115(6)
Mo1 O1 H1 . . 99(6)
Ga1 O2 Mo2 . . 102.79(14)
Ga1 O2 Mo1 . . 102.15(15)
Mo2 O2 Mo1 . . 92.85(12)
Ga1 O2 H2 . . 116(5)
Mo2 O2 H2 . . 119(5)
Mo1 O2 H2 . . 120(5)
Ga1 O3 Mo3 . . 103.53(15)
Ga1 O3 Mo2 . . 103.88(15)
Mo3 O3 Mo2 . . 94.30(13)
Ga1 O3 H3 . . 128(6)
Mo3 O3 H3 . . 116(6)
Mo2 O3 H3 . . 106(6)
Mo3 O4 Mo1 3_666 . 119.01(17)
Mo1 O5 Mo2 . . 119.36(18)
Mo2 O6 Mo3 . . 117.54(18)
Ga2 O13 Mo4 . . 103.36(14)
Ga2 O13 Mo6 . 3_566 102.45(13)
Mo4 O13 Mo6 . 3_566 93.37(12)
Ga2 O13 H13 . . 117(4)
Mo4 O13 H13 . . 113(4)
Mo6 O13 H13 3_566 . 124(5)
Ga2 O14 Mo5 . . 102.74(14)
Ga2 O14 Mo4 . . 101.74(14)
Mo5 O14 Mo4 . . 93.04(12)
Ga2 O14 H14 . . 117(4)
Mo5 O14 H14 . . 116(5)
Mo4 O14 H14 . . 122(4)
Ga2 O15 Mo6 . . 103.08(14)
Ga2 O15 Mo5 . . 103.06(14)
Mo6 O15 Mo5 . . 94.02(13)
Ga2 O15 H15 . . 115(5)
Mo6 O15 H15 . . 121(5)
Mo5 O15 H15 . . 117(5)
Mo6 O16 Mo4 3_566 . 118.93(18)
Mo5 O17 Mo4 . . 119.45(17)
Mo6 O18 Mo5 . . 117.47(17)

loop_
_geom_bond_atom_site_label_1
_geom_bond_atom_site_label_2
_geom_bond_site_symmetry_2
_geom_bond_distance
_geom_bond_publ_flag
Ga1 O3 3_666 1.953(3) ?
Ga1 O3 . 1.953(3) y
Ga1 O1 3_666 1.954(4) ?
Ga1 O1 . 1.954(4) y
Ga1 O2 3_666 1.972(3) ?
Ga1 O2 . 1.972(3) y
Ga2 O15 3_566 1.968(3) ?
Ga2 O15 . 1.968(3) y
Ga2 O13 3_566 1.969(3) ?
Ga2 O13 . 1.969(3) y
Ga2 O14 . 1.978(3) y
Ga2 O14 3_566 1.978(3) ?
Mo1 O7 . 1.703(4) y
Mo1 O8 . 1.711(4) y
Mo1 O5 . 1.918(4) y
Mo1 O4 . 1.939(4) y
Mo1 O1 . 2.293(4) y
Mo1 O2 . 2.307(4) y
Mo2 O9 . 1.704(4) y
Mo2 O10 . 1.714(4) y
Mo2 O6 . 1.943(4) y
Mo2 O5 . 1.948(4) y
Mo2 O3 . 2.287(4) y
Mo2 O2 . 2.300(3) y
Mo3 O12 . 1.711(4) y
Mo3 O11 . 1.715(4) y
Mo3 O4 3_666 1.918(4) y
Mo3 O6 . 1.949(4) y
Mo3 O3 . 2.252(4) y
Mo3 O1 3_666 2.286(4) y
Mo4 O19 . 1.705(4) y
Mo4 O20 . 1.713(4) y
Mo4 O17 . 1.939(3) y
Mo4 O16 . 1.948(3) y
Mo4 O13 . 2.286(3) y
Mo4 O14 . 2.324(3) y
Mo5 O21 . 1.702(4) y
Mo5 O22 . 1.708(3) y
Mo5 O17 . 1.932(4) y
Mo5 O18 . 1.956(3) y
Mo5 O15 . 2.285(3) y
Mo5 O14 . 2.284(3) y
Mo6 O23 . 1.712(3) y
Mo6 O24 . 1.719(4) y
Mo6 O16 3_566 1.917(4) y
Mo6 O18 . 1.944(4) y
Mo6 O15 . 2.273(3) y
Mo6 O13 3_566 2.290(3) y
O1 H1 . 0.85(2) ?
O2 H2 . 0.84(2) ?
O3 H3 . 0.85(2) ?
O13 H13 . 0.84(2) ?
O14 H14 . 0.84(2) ?
O15 H15 . 0.83(2) ?

loop_
_geom_hbond_atom_site_label_D
_geom_hbond_atom_site_label_H
_geom_hbond_atom_site_label_A
_geom_hbond_site_symmetry_A
_geom_hbond_distance_DH
_geom_hbond_distance_HA
_geom_hbond_distance_DA
_geom_hbond_angle_DHA
O2 H2 O10 4_565 0.84(2) 2.00(3) 2.822(5) 166(6)
O13 H13 O23 2_545 0.84(2) 1.86(2) 2.691(5) 173(7)
O14 H14 O22 4_576 0.84(2) 1.98(2) 2.808(5) 168(6)
O3 H3 O4S 4_566 0.85(2) 1.76(3) 2.602(5) 169(8)
O1 H1 O11 2_656 0.85(2) 1.87(4) 2.682(5) 159(9)
O15 H15 O1S . 0.83(2) 1.87(3) 2.645(5) 155(7)

loop_
_geom_torsion_atom_site_label_1
_geom_torsion_atom_site_label_2
_geom_torsion_atom_site_label_3
_geom_torsion_atom_site_label_4
_geom_torsion_site_symmetry_1
_geom_torsion_site_symmetry_4
_geom_torsion
O3 Ga1 O1 Mo3 3_666 3_666 1.23(15)
O3 Ga1 O1 Mo3 . 3_666 -178.77(15)
O2 Ga1 O1 Mo3 3_666 3_666 84.27(15)
O2 Ga1 O1 Mo3 . 3_666 -95.73(15)
O3 Ga1 O1 Mo1 3_666 . 97.41(16)
O3 Ga1 O1 Mo1 . . -82.59(16)
O2 Ga1 O1 Mo1 3_666 . -179.54(14)
O2 Ga1 O1 Mo1 . . 0.46(14)
O7 Mo1 O1 Ga1 . . 170.39(18)
O8 Mo1 O1 Ga1 . . -35.1(5)
O5 Mo1 O1 Ga1 . . 72.37(16)
O4 Mo1 O1 Ga1 . . -88.10(17)
O2 Mo1 O1 Ga1 . . -0.41(13)
O7 Mo1 O1 Mo3 . 3_666 -86.25(16)
O8 Mo1 O1 Mo3 . 3_666 68.3(5)
O5 Mo1 O1 Mo3 . 3_666 175.73(15)
O4 Mo1 O1 Mo3 . 3_666 15.26(13)
O2 Mo1 O1 Mo3 . 3_666 102.96(14)
O3 Ga1 O2 Mo2 3_666 . -179.47(14)
O3 Ga1 O2 Mo2 . . 0.53(14)
O1 Ga1 O2 Mo2 3_666 . 83.75(15)
O1 Ga1 O2 Mo2 . . -96.25(15)
O3 Ga1 O2 Mo1 3_666 . -83.67(15)
O3 Ga1 O2 Mo1 . . 96.33(15)
O1 Ga1 O2 Mo1 3_666 . 179.55(14)
O1 Ga1 O2 Mo1 . . -0.45(14)
O9 Mo2 O2 Ga1 . . -170.25(18)
O10 Mo2 O2 Ga1 . . 29.1(6)
O6 Mo2 O2 Ga1 . . -72.94(16)
O5 Mo2 O2 Ga1 . . 88.91(17)
O3 Mo2 O2 Ga1 . . -0.48(13)
O9 Mo2 O2 Mo1 . . 86.60(17)
O10 Mo2 O2 Mo1 . . -74.1(5)
O6 Mo2 O2 Mo1 . . -176.08(14)
O5 Mo2 O2 Mo1 . . -14.24(13)
O3 Mo2 O2 Mo1 . . -103.63(14)
O7 Mo1 O2 Ga1 . . -26.9(5)
O8 Mo1 O2 Ga1 . . 169.24(17)
O5 Mo1 O2 Ga1 . . -89.30(17)
O4 Mo1 O2 Ga1 . . 73.15(16)
O1 Mo1 O2 Ga1 . . 0.41(12)
O7 Mo1 O2 Mo2 . . 76.8(5)
O8 Mo1 O2 Mo2 . . -87.02(16)
O5 Mo1 O2 Mo2 . . 14.43(13)
O4 Mo1 O2 Mo2 . . 176.88(14)
O1 Mo1 O2 Mo2 . . 104.14(14)
O1 Ga1 O3 Mo3 3_666 . 1.25(15)
O1 Ga1 O3 Mo3 . . -178.75(15)
O2 Ga1 O3 Mo3 3_666 . -82.55(16)
O2 Ga1 O3 Mo3 . . 97.45(16)
O1 Ga1 O3 Mo2 3_666 . -96.74(16)
O1 Ga1 O3 Mo2 . . 83.26(16)
O2 Ga1 O3 Mo2 3_666 . 179.46(14)
O2 Ga1 O3 Mo2 . . -0.54(14)
O12 Mo3 O3 Ga1 . . -35.2(5)
O11 Mo3 O3 Ga1 . . 169.01(18)
O4 Mo3 O3 Ga1 3_666 . 71.36(16)
O6 Mo3 O3 Ga1 . . -91.15(17)
O1 Mo3 O3 Ga1 3_666 . -1.13(13)
O12 Mo3 O3 Mo2 . . 70.2(5)
O11 Mo3 O3 Mo2 . . -85.60(17)
O4 Mo3 O3 Mo2 3_666 . 176.76(14)
O6 Mo3 O3 Mo2 . . 14.25(13)
O1 Mo3 O3 Mo2 3_666 . 104.27(15)
O9 Mo2 O3 Ga1 . . 29.5(5)
O10 Mo2 O3 Ga1 . . -170.27(18)
O6 Mo2 O3 Ga1 . . 90.74(17)
O5 Mo2 O3 Ga1 . . -72.14(16)
O2 Mo2 O3 Ga1 . . 0.49(13)
O9 Mo2 O3 Mo3 . . -75.6(5)
O10 Mo2 O3 Mo3 . . 84.64(17)
O6 Mo2 O3 Mo3 . . -14.35(13)
O5 Mo2 O3 Mo3 . . -177.23(14)
O2 Mo2 O3 Mo3 . . -104.60(14)
O7 Mo1 O4 Mo3 . 3_666 66.8(2)
O8 Mo1 O4 Mo3 . 3_666 174.9(2)
O5 Mo1 O4 Mo3 . 3_666 -59.9(4)
O1 Mo1 O4 Mo3 . 3_666 -20.98(17)
O2 Mo1 O4 Mo3 . 3_666 -92.7(2)
O7 Mo1 O5 Mo2 . . 178.4(2)
O8 Mo1 O5 Mo2 . . 69.8(2)
O4 Mo1 O5 Mo2 . . -54.1(4)
O1 Mo1 O5 Mo2 . . -90.8(2)
O2 Mo1 O5 Mo2 . . -19.71(18)
O9 Mo2 O5 Mo1 . . -68.0(2)
O10 Mo2 O5 Mo1 . . -176.7(2)
O6 Mo2 O5 Mo1 . . 57.3(4)
O3 Mo2 O5 Mo1 . . 90.6(2)
O2 Mo2 O5 Mo1 . . 19.81(18)
O9 Mo2 O6 Mo3 . . 179.9(2)
O10 Mo2 O6 Mo3 . . -71.9(2)
O5 Mo2 O6 Mo3 . . 53.9(4)
O3 Mo2 O6 Mo3 . . 18.79(17)
O2 Mo2 O6 Mo3 . . 89.33(19)
O12 Mo3 O6 Mo2 . . 178.4(2)
O11 Mo3 O6 Mo2 . . 71.1(2)
O4 Mo3 O6 Mo2 3_666 . -56.3(4)
O3 Mo3 O6 Mo2 . . -19.01(17)
O1 Mo3 O6 Mo2 3_666 . -90.18(19)
O15 Ga2 O13 Mo4 3_566 . -97.38(15)
O15 Ga2 O13 Mo4 . . 82.62(15)
O13 Ga2 O13 Mo4 3_566 . 64(8)
O14 Ga2 O13 Mo4 . . -0.50(13)
O14 Ga2 O13 Mo4 3_566 . 179.50(13)
O15 Ga2 O13 Mo6 3_566 3_566 -0.82(14)
O15 Ga2 O13 Mo6 . 3_566 179.18(14)
O14 Ga2 O13 Mo6 . 3_566 96.06(15)
O14 Ga2 O13 Mo6 3_566 3_566 -83.94(15)
O19 Mo4 O13 Ga2 . . -169.21(17)
O20 Mo4 O13 Ga2 . . 36.9(5)
O17 Mo4 O13 Ga2 . . -71.52(15)
O16 Mo4 O13 Ga2 . . 88.98(16)
O14 Mo4 O13 Ga2 . . 0.45(12)
O19 Mo4 O13 Mo6 . 3_566 87.14(16)
O20 Mo4 O13 Mo6 . 3_566 -66.7(5)
O17 Mo4 O13 Mo6 . 3_566 -175.17(14)
O16 Mo4 O13 Mo6 . 3_566 -14.67(13)
O14 Mo4 O13 Mo6 . 3_566 -103.20(13)
O15 Ga2 O14 Mo5 3_566 . 179.66(14)
O15 Ga2 O14 Mo5 . . -0.34(14)
O13 Ga2 O14 Mo5 3_566 . -83.63(15)
O13 Ga2 O14 Mo5 . . 96.37(15)
O15 Ga2 O14 Mo4 3_566 . 83.78(14)
O15 Ga2 O14 Mo4 . . -96.22(14)
O13 Ga2 O14 Mo4 3_566 . -179.51(13)
O13 Ga2 O14 Mo4 . . 0.49(13)
O14 Ga2 O14 Mo4 3_566 . 130(9)
O21 Mo5 O14 Ga2 . . 168.49(18)
O22 Mo5 O14 Ga2 . . -27.7(6)
O17 Mo5 O14 Ga2 . . -88.91(17)
O18 Mo5 O14 Ga2 . . 73.08(16)
O15 Mo5 O14 Ga2 . . 0.31(12)
O21 Mo5 O14 Mo4 . . -88.75(16)
O22 Mo5 O14 Mo4 . . 75.0(5)
O17 Mo5 O14 Mo4 . . 13.85(13)
O18 Mo5 O14 Mo4 . . 175.84(14)
O15 Mo5 O14 Mo4 . . 103.06(14)
O19 Mo4 O14 Ga2 . . 30.9(5)
O20 Mo4 O14 Ga2 . . -168.40(17)
O17 Mo4 O14 Ga2 . . 89.81(16)
O16 Mo4 O14 Ga2 . . -73.04(15)
O13 Mo4 O14 Ga2 . . -0.44(12)
O19 Mo4 O14 Mo5 . . -72.8(5)
O20 Mo4 O14 Mo5 . . 87.92(16)
O17 Mo4 O14 Mo5 . . -13.88(13)
O16 Mo4 O14 Mo5 . . -176.72(14)
O13 Mo4 O14 Mo5 . . -104.13(13)
O13 Ga2 O15 Mo6 3_566 . -0.83(14)
O13 Ga2 O15 Mo6 . . 179.18(14)
O14 Ga2 O15 Mo6 . . -97.00(15)
O14 Ga2 O15 Mo6 3_566 . 83.00(15)
O13 Ga2 O15 Mo5 3_566 . 96.51(15)
O13 Ga2 O15 Mo5 . . -83.49(15)
O14 Ga2 O15 Mo5 . . 0.34(14)
O14 Ga2 O15 Mo5 3_566 . -179.66(14)
O23 Mo6 O15 Ga2 . . -169.88(18)
O24 Mo6 O15 Ga2 . . 36.2(5)
O16 Mo6 O15 Ga2 3_566 . -71.69(16)
O18 Mo6 O15 Ga2 . . 90.02(16)
O13 Mo6 O15 Ga2 3_566 . 0.75(13)
O23 Mo6 O15 Mo5 . . 85.71(16)
O24 Mo6 O15 Mo5 . . -68.2(5)
O16 Mo6 O15 Mo5 3_566 . -176.10(14)
O18 Mo6 O15 Mo5 . . -14.39(12)
O13 Mo6 O15 Mo5 3_566 . -103.66(14)
O21 Mo5 O15 Ga2 . . -34.9(5)
O22 Mo5 O15 Ga2 . . 171.32(17)
O17 Mo5 O15 Ga2 . . 72.94(16)
O18 Mo5 O15 Ga2 . . -90.09(16)
O14 Mo5 O15 Ga2 . . -0.31(12)
O21 Mo5 O15 Mo6 . . 69.6(5)
O22 Mo5 O15 Mo6 . . -84.26(15)
O17 Mo5 O15 Mo6 . . 177.37(13)
O18 Mo5 O15 Mo6 . . 14.34(12)
O14 Mo5 O15 Mo6 . . 104.12(14)
O19 Mo4 O16 Mo6 . 3_566 -68.1(2)
O20 Mo4 O16 Mo6 . 3_566 -175.9(2)
O17 Mo4 O16 Mo6 . 3_566 59.7(4)
O13 Mo4 O16 Mo6 . 3_566 20.19(17)
O14 Mo4 O16 Mo6 . 3_566 91.9(2)
O21 Mo5 O17 Mo4 . . 68.7(2)
O22 Mo5 O17 Mo4 . . 176.7(2)
O18 Mo5 O17 Mo4 . . -57.1(4)
O15 Mo5 O17 Mo4 . . -90.7(2)
O14 Mo5 O17 Mo4 . . -19.20(18)
O19 Mo4 O17 Mo5 . . -178.4(2)
O20 Mo4 O17 Mo5 . . -69.9(2)
O16 Mo4 O17 Mo5 . . 53.0(4)
O13 Mo4 O17 Mo5 . . 90.2(2)
O14 Mo4 O17 Mo5 . . 18.98(17)
O23 Mo6 O18 Mo5 . . -70.0(2)
O24 Mo6 O18 Mo5 . . -176.6(2)
O16 Mo6 O18 Mo5 3_566 . 58.1(4)
O15 Mo6 O18 Mo5 . . 19.05(16)
O13 Mo6 O18 Mo5 3_566 . 90.61(18)
O21 Mo5 O18 Mo6 . . 178.3(2)
O22 Mo5 O18 Mo6 . . 71.7(2)
O17 Mo5 O18 Mo6 . . -54.4(4)
O15 Mo5 O18 Mo6 . . -19.00(16)
O14 Mo5 O18 Mo6 . . -90.41(19)
